data_7025817
loop_
_publ_author_name
'L\'opez-Valbuena, Josep M'
'Escudero-Adan, Eduardo C'
'Benet-Buchholz, Jordi'
'Freixa, Zoraida'
'van Leeuwen, Piet W. N. M.'

_publ_section_title
;
 An approach to bimetallic catalysts by ligand design.
;
_journal_issue 36
_journal_name_full 'Dalton transactions (Cambridge, England : 2003)'
_journal_page_first 8560
_journal_page_last 8574
_journal_paper_doi 10.1039/c0dt00011f
_journal_volume 39
_journal_year 2010
_chemical_formula_sum 'C45 H37 Cl5 O4 P2 Rh2'
_chemical_formula_weight 1086.76
_chemical_name_systematic
;
?
;
_space_group_IT_number 2
_symmetry_cell_setting triclinic
_symmetry_space_group_name_Hall '-P 1'
_symmetry_space_group_name_H-M 'P -1'
_atom_sites_solution_hydrogens geom
_atom_sites_solution_primary direct
_atom_sites_solution_secondary difmap
_audit_creation_method SHELXL-97
_cell_angle_alpha 87.046(10)
_cell_angle_beta 76.892(8)
_cell_angle_gamma 79.328(9)
_cell_formula_units_Z 2
_cell_length_a 11.2602(16)
_cell_length_b 14.114(4)
_cell_length_c 14.469(2)
_cell_measurement_reflns_used 7071
_cell_measurement_temperature 100(2)
_cell_measurement_theta_max 32.50
_cell_measurement_theta_min 2.62
_cell_volume 2200.7(8)
_computing_cell_refinement 'Bruker APEX2 v2009.1-0'
_computing_data_collection 'Bruker APEX2 v2009.1-0'
_computing_data_reduction 'Bruker SAINT V7.60A'
_computing_molecular_graphics 'Bruker SHELXTL'
_computing_publication_material 'Bruker SHELXTL'
_computing_structure_refinement 'SHELXS-97 (Sheldrick, 2008)'
_computing_structure_solution 'SHELXS-97 (Sheldrick, 2008)'
_diffrn_ambient_temperature 100(2)
_diffrn_detector_area_resol_mean 512
_diffrn_detector_type '4K CCD area detector APEX II'
_diffrn_measured_fraction_theta_full 0.910
_diffrn_measured_fraction_theta_max 0.910
_diffrn_measurement_device_type 'Kappa 4-axis goniometer bruker-nonius'
_diffrn_measurement_method
;
Fullsphere data collection, phi and omega scans
;
_diffrn_measurement_specimen_support 'magnetic support whith 10 micron nylon fiber cryoloop'
_diffrn_radiation_monochromator 'Multilayer Montel 200 mirrors'
_diffrn_radiation_type MoK\a
_diffrn_radiation_wavelength 0.71073
_diffrn_reflns_av_R_equivalents 0.0274
_diffrn_reflns_av_sigmaI/netI 0.0363
_diffrn_reflns_limit_h_max 16
_diffrn_reflns_limit_h_min -17
_diffrn_reflns_limit_k_max 21
_diffrn_reflns_limit_k_min -19
_diffrn_reflns_limit_l_max 13
_diffrn_reflns_limit_l_min -21
_diffrn_reflns_number 30226
_diffrn_reflns_theta_full 32.50
_diffrn_reflns_theta_max 32.50
_diffrn_reflns_theta_min 2.62
_diffrn_source 'rotating anode X-ray tube'
_diffrn_source_current 70
_diffrn_source_power 50
_diffrn_source_size '3 mm x 0.3 mm fine focus'
_diffrn_source_type 'Bruker-Nonius FR 591'
_exptl_absorpt_coefficient_mu 1.169
_exptl_absorpt_correction_T_max 1.0000
_exptl_absorpt_correction_T_min 0.8190
_exptl_absorpt_correction_type empirical
_exptl_absorpt_process_details
;
SADABS Version 2008/1 Bruker-Nonius
Blessing, Acta Cryst. (1995) A51 33-38
;
_exptl_crystal_colour colourless
_exptl_crystal_density_diffrn 1.640
_exptl_crystal_density_method 'not measured'
_exptl_crystal_description Block
_exptl_crystal_F_000 1088
_exptl_crystal_size_max 0.4
_exptl_crystal_size_mid 0.3
_exptl_crystal_size_min 0.3
_refine_diff_density_max 2.896
_refine_diff_density_min -2.848
_refine_diff_density_rms 0.176
_refine_ls_extinction_method none
_refine_ls_goodness_of_fit_ref 1.049
_refine_ls_hydrogen_treatment noref
_refine_ls_matrix_type full
_refine_ls_number_parameters 527
_refine_ls_number_reflns 14497
_refine_ls_number_restraints 0
_refine_ls_restrained_S_all 1.049
_refine_ls_R_factor_all 0.0609
_refine_ls_R_factor_gt 0.0499
_refine_ls_shift/su_max 0.001
_refine_ls_shift/su_mean 0.000
_refine_ls_structure_factor_coef Fsqd
_refine_ls_weighting_details 'calc w=1/[\s^2^(Fo^2^)+(0.0824P)^2^+6.4811P] where P=(Fo^2^+2Fc^2^)/3'
_refine_ls_weighting_scheme calc
_refine_ls_wR_factor_gt 0.1327
_refine_ls_wR_factor_ref 0.1473
_reflns_number_gt 12283
_reflns_number_total 14497
_reflns_threshold_expression >2sigma(I)
_cod_data_source_file c0dt00011f.txt
_cod_data_source_block jm-044_0m_22
_cod_depositor_comments
;
The following automatic conversions were performed:
'_diffrn_measurement_specimen_suppport' tag replaced with
'_diffrn_measurement_specimen_support'.

Automatic conversion script
Id: cif_correct_tags 1440 2010-10-19 06:21:57Z saulius 

The following automatic conversions were performed:

'_symmetry_cell_setting' value 'Triclinic' changed to 'triclinic'
according to /home/saulius/struct/CIF-dictionaries/cif_core.dic
dictionary named 'cif_core.dic' version 2.4.2 from 2011-04-26.

Automatic conversion script
Id: cif_fix_values 1891 2012-01-12 08:04:46Z andrius 
;
_cod_original_cell_volume 2200.8(8)
_cod_original_sg_symbol_H-M P-1
_cod_database_code 7025817

loop_
_symmetry_equiv_pos_as_xyz
'x, y, z'
'-x, -y, -z'

loop_
_atom_site_label
_atom_site_type_symbol
_atom_site_fract_x
_atom_site_fract_y
_atom_site_fract_z
_atom_site_U_iso_or_equiv
_atom_site_adp_type
_atom_site_occupancy
_atom_site_symmetry_multiplicity
_atom_site_calc_flag
_atom_site_refinement_flags
Rh1 Rh -0.403959(19) -0.925405(15) -0.272816(17) 0.01426(6) Uani 1 1 d .
Cl1 Cl -0.56273(6) -0.81601(5) -0.32901(5) 0.01604(12) Uani 1 1 d .
P1 P -0.49849(7) -1.05355(5) -0.25613(6) 0.01434(13) Uani 1 1 d .
C1 C -0.8238(3) -0.84906(19) -0.1112(2) 0.0148(5) Uani 1 1 d .
O1 O -0.7242(2) -0.92738(15) -0.14250(17) 0.0163(4) Uani 1 1 d .
Rh2 Rh -0.496121(19) -0.683783(15) -0.270791(16) 0.01315(6) Uani 1 1 d .
Cl2 Cl -0.29709(6) -0.78993(5) -0.30581(6) 0.01853(13) Uani 1 1 d .
P2 P -0.67872(7) -0.58297(5) -0.23898(6) 0.01358(13) Uani 1 1 d .
C2 C -0.7418(3) -0.96333(19) -0.2234(2) 0.0139(5) Uani 1 1 d .
O2 O -0.7768(2) -0.76115(15) -0.14173(17) 0.0165(4) Uani 1 1 d .
C3 C -0.6500(3) -1.02600(19) -0.2842(2) 0.0146(5) Uani 1 1 d .
O3 O -0.1902(3) -1.0475(2) -0.2151(3) 0.0386(8) Uani 1 1 d .
C4 C -0.6828(3) -1.05669(19) -0.3640(2) 0.0162(5) Uani 1 1 d .
H4 H -0.6225 -1.0985 -0.4076 0.019 Uiso 1 1 calc R
O4 O -0.3847(3) -0.5210(2) -0.2311(2) 0.0298(6) Uani 1 1 d .
C5 C -0.8018(3) -1.0278(2) -0.3816(2) 0.0187(5) Uani 1 1 d .
C6 C -0.8891(3) -0.9629(2) -0.3197(2) 0.0182(5) Uani 1 1 d .
H6 H -0.9693 -0.9410 -0.3316 0.022 Uiso 1 1 calc R
C7 C -0.8581(3) -0.93063(19) -0.2410(2) 0.0148(5) Uani 1 1 d .
C8 C -0.9268(3) -0.8544(2) -0.1684(2) 0.0160(5) Uani 1 1 d .
C9 C -0.9371(3) -0.75636(19) -0.2172(2) 0.0150(5) Uani 1 1 d .
C10 C -1.0158(3) -0.7131(2) -0.2738(2) 0.0173(5) Uani 1 1 d .
H10 H -1.0813 -0.7431 -0.2826 0.021 Uiso 1 1 calc R
C11 C -0.9982(3) -0.6245(2) -0.3183(2) 0.0176(5) Uani 1 1 d .
C12 C -0.8972(3) -0.5842(2) -0.3078(2) 0.0159(5) Uani 1 1 d .
H12 H -0.8836 -0.5253 -0.3397 0.019 Uiso 1 1 calc R
C13 C -0.8153(3) -0.62828(19) -0.2513(2) 0.0146(5) Uani 1 1 d .
C14 C -0.8414(3) -0.71321(19) -0.2047(2) 0.0138(5) Uani 1 1 d .
C15 C -0.8577(3) -0.8497(2) -0.0046(2) 0.0219(6) Uani 1 1 d .
H15A H -0.7863 -0.8406 0.0200 0.033 Uiso 1 1 calc R
H15B H -0.8813 -0.9116 0.0183 0.033 Uiso 1 1 calc R
H15C H -0.9274 -0.7974 0.0175 0.033 Uiso 1 1 calc R
C16 C -1.0496(3) -0.8774(3) -0.1095(3) 0.0252(7) Uani 1 1 d .
H16A H -1.0349 -0.9412 -0.0797 0.038 Uiso 1 1 calc R
H16B H -1.1076 -0.8771 -0.1508 0.038 Uiso 1 1 calc R
H16C H -1.0850 -0.8287 -0.0602 0.038 Uiso 1 1 calc R
C17 C -0.8338(4) -1.0649(3) -0.4669(3) 0.0272(7) Uani 1 1 d .
H17A H -0.8664 -1.0104 -0.5042 0.041 Uiso 1 1 calc R
H17B H -0.8966 -1.1058 -0.4459 0.041 Uiso 1 1 calc R
H17C H -0.7592 -1.1027 -0.5061 0.041 Uiso 1 1 calc R
C18 C -1.0839(3) -0.5743(3) -0.3792(3) 0.0272(7) Uani 1 1 d .
H18A H -1.1309 -0.6202 -0.3960 0.041 Uiso 1 1 calc R
H18B H -1.0351 -0.5495 -0.4371 0.041 Uiso 1 1 calc R
H18C H -1.1414 -0.5207 -0.3439 0.041 Uiso 1 1 calc R
C19 C -0.5327(3) -1.1148(2) -0.1420(2) 0.0174(5) Uani 1 1 d .
C20 C -0.4744(3) -1.1022(2) -0.0692(3) 0.0233(6) Uani 1 1 d .
H20 H -0.4171 -1.0591 -0.0780 0.028 Uiso 1 1 calc R
C21 C -0.5001(4) -1.1527(3) 0.0167(3) 0.0304(7) Uani 1 1 d .
H21 H -0.4598 -1.1442 0.0659 0.036 Uiso 1 1 calc R
C22 C -0.5845(4) -1.2154(3) 0.0304(3) 0.0294(7) Uani 1 1 d .
H22 H -0.6026 -1.2488 0.0891 0.035 Uiso 1 1 calc R
C23 C -0.6424(3) -1.2291(3) -0.0419(3) 0.0258(7) Uani 1 1 d .
H23 H -0.6986 -1.2731 -0.0331 0.031 Uiso 1 1 calc R
C24 C -0.6181(3) -1.1785(2) -0.1269(3) 0.0211(6) Uani 1 1 d .
H24 H -0.6595 -1.1869 -0.1754 0.025 Uiso 1 1 calc R
C25 C -0.4085(3) -1.1489(2) -0.3371(2) 0.0158(5) Uani 1 1 d .
C26 C -0.3835(3) -1.2458(2) -0.3083(3) 0.0252(7) Uani 1 1 d .
H26 H -0.4174 -1.2646 -0.2453 0.030 Uiso 1 1 calc R
C27 C -0.3088(4) -1.3138(3) -0.3726(4) 0.0345(9) Uani 1 1 d .
H27 H -0.2929 -1.3795 -0.3534 0.041 Uiso 1 1 calc R
C28 C -0.2575(3) -1.2870(3) -0.4638(3) 0.0286(7) Uani 1 1 d .
H28 H -0.2058 -1.3341 -0.5068 0.034 Uiso 1 1 calc R
C29 C -0.2813(3) -1.1908(3) -0.4934(3) 0.0250(6) Uani 1 1 d .
H29 H -0.2467 -1.1723 -0.5564 0.030 Uiso 1 1 calc R
C30 C -0.3562(3) -1.1226(2) -0.4294(3) 0.0219(6) Uani 1 1 d .
H30 H -0.3721 -1.0570 -0.4489 0.026 Uiso 1 1 calc R
C31 C -0.7273(3) -0.5318(2) -0.1210(2) 0.0179(5) Uani 1 1 d .
C32 C -0.6583(4) -0.5596(3) -0.0524(3) 0.0291(7) Uani 1 1 d .
H32 H -0.5833 -0.6050 -0.0681 0.035 Uiso 1 1 calc R
C33 C -0.6970(5) -0.5224(4) 0.0380(3) 0.0415(10) Uani 1 1 d .
H33 H -0.6484 -0.5420 0.0837 0.050 Uiso 1 1 calc R
C34 C -0.8072(5) -0.4561(3) 0.0625(3) 0.0392(9) Uani 1 1 d .
H34 H -0.8336 -0.4298 0.1245 0.047 Uiso 1 1 calc R
C35 C -0.8777(4) -0.4290(3) -0.0049(3) 0.0332(8) Uani 1 1 d .
H35 H -0.9528 -0.3839 0.0113 0.040 Uiso 1 1 calc R
C36 C -0.8400(3) -0.4668(2) -0.0953(3) 0.0255(6) Uani 1 1 d .
H36 H -0.8903 -0.4489 -0.1402 0.031 Uiso 1 1 calc R
C37 C -0.6705(3) -0.4812(2) -0.3217(2) 0.0168(5) Uani 1 1 d .
C38 C -0.6582(3) -0.4983(2) -0.4176(2) 0.0206(6) Uani 1 1 d .
H38 H -0.6610 -0.5607 -0.4376 0.025 Uiso 1 1 calc R
C39 C -0.6419(3) -0.4247(3) -0.4843(3) 0.0255(7) Uani 1 1 d .
H39 H -0.6362 -0.4366 -0.5493 0.031 Uiso 1 1 calc R
C40 C -0.6340(3) -0.3340(3) -0.4565(3) 0.0290(8) Uani 1 1 d .
H40 H -0.6226 -0.2836 -0.5020 0.035 Uiso 1 1 calc R
C41 C -0.6429(4) -0.3180(3) -0.3620(3) 0.0314(8) Uani 1 1 d .
H41 H -0.6357 -0.2564 -0.3427 0.038 Uiso 1 1 calc R
C42 C -0.6623(4) -0.3909(2) -0.2937(3) 0.0258(7) Uani 1 1 d .
H42 H -0.6698 -0.3783 -0.2286 0.031 Uiso 1 1 calc R
C43 C -0.2749(3) -1.0016(2) -0.2363(3) 0.0236(6) Uani 1 1 d .
C44 C -0.4299(3) -0.5844(2) -0.2432(2) 0.0197(5) Uani 1 1 d .
C1S C -0.9565(4) -0.7404(3) -0.7269(3) 0.0340(8) Uani 1 1 d .
H1S H -0.8903 -0.7934 -0.7130 0.041 Uiso 1 1 calc R
Cl1S Cl -0.88559(11) -0.65977(9) -0.80834(10) 0.0440(3) Uani 1 1 d .
Cl2S Cl -1.03511(11) -0.68223(8) -0.61907(9) 0.0417(2) Uani 1 1 d .
Cl3S Cl -1.05998(11) -0.79219(8) -0.77499(10) 0.0421(2) Uani 1 1 d .

loop_
_atom_site_aniso_label
_atom_site_aniso_U_11
_atom_site_aniso_U_22
_atom_site_aniso_U_33
_atom_site_aniso_U_23
_atom_site_aniso_U_13
_atom_site_aniso_U_12
Rh1 0.01555(10) 0.01382(10) 0.01356(12) 0.00161(7) -0.00359(8) -0.00307(7)
Cl1 0.0187(3) 0.0157(3) 0.0156(3) 0.0043(2) -0.0060(2) -0.0062(2)
P1 0.0179(3) 0.0126(3) 0.0123(4) 0.0028(2) -0.0039(3) -0.0022(2)
C1 0.0182(11) 0.0128(10) 0.0120(13) 0.0026(9) 0.0002(9) -0.0039(8)
O1 0.0191(9) 0.0153(9) 0.0140(11) 0.0003(7) -0.0033(8) -0.0026(7)
Rh2 0.01597(10) 0.01459(10) 0.00989(11) 0.00385(7) -0.00332(7) -0.00581(7)
Cl2 0.0162(3) 0.0179(3) 0.0222(4) 0.0012(2) -0.0040(2) -0.0055(2)
P2 0.0187(3) 0.0123(3) 0.0106(3) 0.0044(2) -0.0039(2) -0.0053(2)
C2 0.0167(11) 0.0123(10) 0.0125(13) 0.0026(8) -0.0020(9) -0.0047(8)
O2 0.0218(9) 0.0156(9) 0.0138(11) 0.0069(7) -0.0059(8) -0.0074(7)
C3 0.0184(11) 0.0107(10) 0.0143(14) 0.0027(8) -0.0038(10) -0.0024(8)
O3 0.0291(13) 0.0282(13) 0.060(2) 0.0029(13) -0.0198(14) 0.0018(10)
C4 0.0231(12) 0.0111(10) 0.0147(14) 0.0022(9) -0.0052(10) -0.0031(9)
O4 0.0350(13) 0.0314(13) 0.0286(16) -0.0021(10) -0.0100(12) -0.0164(10)
C5 0.0250(13) 0.0144(11) 0.0188(15) 0.0031(10) -0.0084(11) -0.0053(9)
C6 0.0197(12) 0.0149(11) 0.0213(16) 0.0031(10) -0.0072(11) -0.0042(9)
C7 0.0163(11) 0.0118(10) 0.0164(14) 0.0026(9) -0.0029(10) -0.0046(8)
C8 0.0165(11) 0.0149(11) 0.0157(14) 0.0020(9) -0.0004(10) -0.0047(9)
C9 0.0148(10) 0.0143(11) 0.0143(14) 0.0008(9) -0.0001(9) -0.0030(8)
C10 0.0137(10) 0.0180(12) 0.0202(16) 0.0006(10) -0.0039(10) -0.0024(9)
C11 0.0155(11) 0.0194(12) 0.0176(15) 0.0010(10) -0.0043(10) -0.0018(9)
C12 0.0172(11) 0.0163(11) 0.0137(14) 0.0034(9) -0.0034(10) -0.0022(9)
C13 0.0173(11) 0.0147(11) 0.0112(13) 0.0028(9) -0.0021(9) -0.0037(8)
C14 0.0161(10) 0.0137(10) 0.0109(13) 0.0023(8) -0.0008(9) -0.0044(8)
C15 0.0300(15) 0.0220(13) 0.0112(15) 0.0040(10) 0.0005(11) -0.0054(11)
C16 0.0200(13) 0.0259(15) 0.0277(19) 0.0045(12) 0.0022(12) -0.0094(11)
C17 0.0321(16) 0.0278(15) 0.0247(19) -0.0044(13) -0.0141(15) -0.0025(12)
C18 0.0232(14) 0.0282(15) 0.032(2) 0.0079(13) -0.0142(14) -0.0029(12)
C19 0.0223(12) 0.0163(11) 0.0116(14) 0.0024(9) -0.0023(10) -0.0010(9)
C20 0.0285(15) 0.0259(14) 0.0154(16) 0.0021(11) -0.0071(12) -0.0028(11)
C21 0.0389(18) 0.0344(18) 0.0169(18) 0.0038(13) -0.0096(15) -0.0007(14)
C22 0.0362(17) 0.0293(16) 0.0170(18) 0.0077(12) -0.0018(14) 0.0010(13)
C23 0.0301(15) 0.0247(14) 0.0175(17) 0.0088(12) 0.0021(12) -0.0032(12)
C24 0.0233(13) 0.0224(13) 0.0158(16) 0.0053(11) -0.0013(11) -0.0045(10)
C25 0.0178(11) 0.0161(11) 0.0129(14) 0.0022(9) -0.0025(10) -0.0031(9)
C26 0.0311(15) 0.0151(12) 0.0217(18) 0.0029(11) 0.0053(13) 0.0010(11)
C27 0.0380(19) 0.0186(14) 0.037(2) 0.0010(14) 0.0045(16) 0.0028(13)
C28 0.0280(15) 0.0274(16) 0.027(2) -0.0082(13) 0.0010(14) -0.0027(12)
C29 0.0291(15) 0.0293(16) 0.0157(17) -0.0011(12) -0.0018(12) -0.0063(12)
C30 0.0293(14) 0.0199(13) 0.0139(15) 0.0024(10) -0.0004(12) -0.0040(11)
C31 0.0237(13) 0.0156(11) 0.0145(15) 0.0024(9) -0.0024(11) -0.0065(9)
C32 0.0350(17) 0.0385(19) 0.0118(17) 0.0003(13) -0.0057(13) -0.0013(14)
C33 0.058(3) 0.052(3) 0.015(2) -0.0034(16) -0.0101(19) -0.009(2)
C34 0.055(3) 0.042(2) 0.019(2) -0.0080(15) 0.0020(18) -0.0136(19)
C35 0.0374(19) 0.0284(17) 0.028(2) -0.0084(14) 0.0055(15) -0.0038(14)
C36 0.0280(15) 0.0233(14) 0.0228(19) -0.0036(12) -0.0019(13) -0.0021(11)
C37 0.0198(12) 0.0166(11) 0.0146(14) 0.0068(9) -0.0049(10) -0.0053(9)
C38 0.0219(13) 0.0223(13) 0.0145(15) 0.0070(10) -0.0010(11) -0.0021(10)
C39 0.0253(14) 0.0333(16) 0.0147(16) 0.0111(12) -0.0014(12) -0.0036(12)
C40 0.0283(15) 0.0277(15) 0.029(2) 0.0178(14) -0.0044(14) -0.0066(12)
C41 0.046(2) 0.0202(14) 0.030(2) 0.0123(13) -0.0105(17) -0.0121(14)
C42 0.0403(18) 0.0199(13) 0.0205(18) 0.0074(11) -0.0100(14) -0.0121(12)
C43 0.0229(13) 0.0207(13) 0.0285(19) -0.0010(12) -0.0080(13) -0.0039(10)
C44 0.0239(13) 0.0206(13) 0.0166(16) 0.0024(10) -0.0063(11) -0.0075(10)
C1S 0.0347(18) 0.0294(17) 0.031(2) 0.0039(14) 0.0019(16) -0.0015(14)
Cl1S 0.0412(5) 0.0479(6) 0.0414(7) 0.0158(5) -0.0063(5) -0.0125(4)
Cl2S 0.0438(5) 0.0386(5) 0.0370(7) -0.0016(4) -0.0016(4) -0.0018(4)
Cl3S 0.0411(5) 0.0383(5) 0.0408(7) -0.0039(4) 0.0046(4) -0.0068(4)

loop_
_atom_type_symbol
_atom_type_description
_atom_type_scat_dispersion_real
_atom_type_scat_dispersion_imag
_atom_type_scat_source
C C 0.0033 0.0016 'International Tables Vol C Tables 4.2.6.8 and 6.1.1.4'
H H 0.0000 0.0000 'International Tables Vol C Tables 4.2.6.8 and 6.1.1.4'
O O 0.0106 0.0060 'International Tables Vol C Tables 4.2.6.8 and 6.1.1.4'
P P 0.1023 0.0942 'International Tables Vol C Tables 4.2.6.8 and 6.1.1.4'
Cl Cl 0.1484 0.1585 'International Tables Vol C Tables 4.2.6.8 and 6.1.1.4'
Rh Rh -1.1178 0.9187 'International Tables Vol C Tables 4.2.6.8 and 6.1.1.4'

loop_
_geom_angle_atom_site_label_1
_geom_angle_atom_site_label_2
_geom_angle_atom_site_label_3
_geom_angle
C43 Rh1 P1 88.01(11)
C43 Rh1 Cl1 175.00(12)
P1 Rh1 Cl1 96.39(3)
C43 Rh1 Cl2 92.89(11)
P1 Rh1 Cl2 174.89(3)
Cl1 Rh1 Cl2 82.52(3)
Rh2 Cl1 Rh1 89.61(3)
C3 P1 C19 101.47(14)
C3 P1 C25 106.07(14)
C19 P1 C25 104.09(14)
C3 P1 Rh1 112.58(9)
C19 P1 Rh1 120.84(10)
C25 P1 Rh1 110.46(10)
O1 C1 O2 106.8(2)
O1 C1 C15 108.9(2)
O2 C1 C15 107.7(2)
O1 C1 C8 107.0(2)
O2 C1 C8 106.5(2)
C15 C1 C8 119.3(3)
C2 O1 C1 108.0(2)
C44 Rh2 P2 86.26(11)
C44 Rh2 Cl1 171.68(11)
P2 Rh2 Cl1 98.36(3)
C44 Rh2 Cl2 92.74(11)
P2 Rh2 Cl2 178.90(2)
Cl1 Rh2 Cl2 82.58(3)
Rh1 Cl2 Rh2 88.62(3)
C31 P2 C13 102.28(14)
C31 P2 C37 106.19(14)
C13 P2 C37 104.42(13)
C31 P2 Rh2 116.43(10)
C13 P2 Rh2 117.85(10)
C37 P2 Rh2 108.48(10)
O1 C2 C7 114.0(3)
O1 C2 C3 123.3(2)
C7 C2 C3 122.7(3)
C14 O2 C1 109.0(2)
C2 C3 C4 116.4(3)
C2 C3 P1 117.0(2)
C4 C3 P1 126.5(2)
C3 C4 C5 122.2(3)
C6 C5 C4 118.9(3)
C6 C5 C17 120.8(3)
C4 C5 C17 120.2(3)
C7 C6 C5 119.8(3)
C2 C7 C6 119.9(3)
C2 C7 C8 108.4(2)
C6 C7 C8 131.5(3)
C7 C8 C9 109.0(3)
C7 C8 C16 113.8(2)
C9 C8 C16 114.6(2)
C7 C8 C1 100.9(2)
C9 C8 C1 101.2(2)
C16 C8 C1 115.8(3)
C10 C9 C14 120.5(3)
C10 C9 C8 130.7(3)
C14 C9 C8 108.5(2)
C9 C10 C11 119.4(3)
C12 C11 C10 119.0(3)
C12 C11 C18 120.2(3)
C10 C11 C18 120.8(3)
C11 C12 C13 122.1(3)
C14 C13 C12 116.4(2)
C14 C13 P2 119.3(2)
C12 C13 P2 124.3(2)
O2 C14 C9 113.7(2)
O2 C14 C13 123.8(2)
C9 C14 C13 122.5(3)
C20 C19 C24 118.8(3)
C20 C19 P1 121.7(2)
C24 C19 P1 119.5(2)
C19 C20 C21 120.3(3)
C22 C21 C20 120.2(3)
C21 C22 C23 120.1(3)
C24 C23 C22 119.9(3)
C23 C24 C19 120.8(3)
C30 C25 C26 119.2(3)
C30 C25 P1 118.0(2)
C26 C25 P1 122.7(3)
C27 C26 C25 119.6(3)
C28 C27 C26 120.7(3)
C27 C28 C29 120.3(3)
C30 C29 C28 119.1(3)
C29 C30 C25 121.0(3)
C32 C31 C36 118.5(3)
C32 C31 P2 121.2(3)
C36 C31 P2 120.3(3)
C33 C32 C31 121.1(4)
C32 C33 C34 120.3(4)
C35 C34 C33 119.1(4)
C36 C35 C34 120.9(4)
C35 C36 C31 120.1(4)
C42 C37 C38 119.3(3)
C42 C37 P2 122.0(3)
C38 C37 P2 118.4(2)
C39 C38 C37 120.5(3)
C40 C39 C38 120.3(4)
C41 C40 C39 119.0(3)
C40 C41 C42 121.2(4)
C37 C42 C41 119.6(4)
O3 C43 Rh1 177.3(3)
O4 C44 Rh2 176.1(3)
Cl1S C1S Cl3S 110.9(3)
Cl1S C1S Cl2S 111.0(2)
Cl3S C1S Cl2S 110.1(2)

loop_
_geom_bond_atom_site_label_1
_geom_bond_atom_site_label_2
_geom_bond_distance
Rh1 C43 1.805(3)
Rh1 P1 2.2391(9)
Rh1 Cl1 2.3977(8)
Rh1 Cl2 2.4145(9)
Cl1 Rh2 2.3920(8)
P1 C3 1.811(3)
P1 C19 1.820(3)
P1 C25 1.825(3)
C1 O1 1.431(3)
C1 O2 1.447(3)
C1 C15 1.503(5)
C1 C8 1.585(4)
O1 C2 1.368(4)
Rh2 C44 1.806(3)
Rh2 P2 2.2402(8)
Rh2 Cl2 2.4173(8)
P2 C31 1.814(3)
P2 C13 1.818(3)
P2 C37 1.824(3)
C2 C7 1.381(4)
C2 C3 1.397(4)
O2 C14 1.368(3)
C3 C4 1.401(4)
O3 C43 1.144(4)
C4 C5 1.404(4)
O4 C44 1.147(4)
C5 C6 1.400(5)
C5 C17 1.504(5)
C6 C7 1.384(4)
C7 C8 1.516(4)
C8 C9 1.518(4)
C8 C16 1.533(4)
C9 C10 1.381(4)
C9 C14 1.381(4)
C10 C11 1.404(4)
C11 C12 1.403(4)
C11 C18 1.508(4)
C12 C13 1.407(4)
C13 C14 1.391(4)
C19 C20 1.395(4)
C19 C24 1.408(4)
C20 C21 1.401(5)
C21 C22 1.389(6)
C22 C23 1.391(6)
C23 C24 1.388(5)
C25 C30 1.393(5)
C25 C26 1.405(4)
C26 C27 1.390(5)
C27 C28 1.380(6)
C28 C29 1.398(5)
C29 C30 1.391(5)
C31 C32 1.393(5)
C31 C36 1.406(5)
C32 C33 1.380(6)
C33 C34 1.395(7)
C34 C35 1.388(7)
C35 C36 1.384(6)
C37 C42 1.382(4)
C37 C38 1.392(5)
C38 C39 1.389(4)
C39 C40 1.386(6)
C40 C41 1.375(6)
C41 C42 1.401(5)
C1S Cl1S 1.759(4)
C1S Cl3S 1.764(5)
C1S Cl2S 1.768(5)

loop_
_geom_torsion_atom_site_label_1
_geom_torsion_atom_site_label_2
_geom_torsion_atom_site_label_3
_geom_torsion_atom_site_label_4
_geom_torsion
C43 Rh1 Cl1 Rh2 -53.7(14)
P1 Rh1 Cl1 Rh2 154.67(3)
Cl2 Rh1 Cl1 Rh2 -30.36(3)
C43 Rh1 P1 C3 179.92(17)
Cl1 Rh1 P1 C3 -2.45(12)
Cl2 Rh1 P1 C3 -79.9(3)
C43 Rh1 P1 C19 59.97(17)
Cl1 Rh1 P1 C19 -122.40(12)
Cl2 Rh1 P1 C19 160.2(3)
C43 Rh1 P1 C25 -61.72(16)
Cl1 Rh1 P1 C25 115.91(10)
Cl2 Rh1 P1 C25 38.5(3)
O2 C1 O1 C2 -100.2(2)
C15 C1 O1 C2 143.8(2)
C8 C1 O1 C2 13.5(3)
Rh1 Cl1 Rh2 C44 86.4(7)
Rh1 Cl1 Rh2 P2 -150.27(3)
Rh1 Cl1 Rh2 Cl2 30.32(3)
C43 Rh1 Cl2 Rh2 -151.96(13)
P1 Rh1 Cl2 Rh2 108.1(3)
Cl1 Rh1 Cl2 Rh2 30.02(3)
C44 Rh2 Cl2 Rh1 156.82(11)
P2 Rh2 Cl2 Rh1 -179(100)
Cl1 Rh2 Cl2 Rh1 -30.09(3)
C44 Rh2 P2 C31 -58.59(15)
Cl1 Rh2 P2 C31 128.37(11)
Cl2 Rh2 P2 C31 -83.2(15)
C44 Rh2 P2 C13 179.32(15)
Cl1 Rh2 P2 C13 6.28(11)
Cl2 Rh2 P2 C13 154.7(15)
C44 Rh2 P2 C37 61.05(15)
Cl1 Rh2 P2 C37 -111.99(11)
Cl2 Rh2 P2 C37 36.5(15)
C1 O1 C2 C7 -12.9(3)
C1 O1 C2 C3 165.9(2)
O1 C1 O2 C14 116.8(3)
C15 C1 O2 C14 -126.4(3)
C8 C1 O2 C14 2.7(3)
O1 C2 C3 C4 179.7(3)
C7 C2 C3 C4 -1.6(4)
O1 C2 C3 P1 -3.9(4)
C7 C2 C3 P1 174.8(2)
C19 P1 C3 C2 63.5(2)
C25 P1 C3 C2 172.0(2)
Rh1 P1 C3 C2 -67.1(2)
C19 P1 C3 C4 -120.6(3)
C25 P1 C3 C4 -12.1(3)
Rh1 P1 C3 C4 108.8(2)
C2 C3 C4 C5 -1.1(4)
P1 C3 C4 C5 -177.0(2)
C3 C4 C5 C6 2.8(4)
C3 C4 C5 C17 -178.3(3)
C4 C5 C6 C7 -1.9(4)
C17 C5 C6 C7 179.2(3)
O1 C2 C7 C6 -178.7(3)
C3 C2 C7 C6 2.5(4)
O1 C2 C7 C8 6.3(3)
C3 C2 C7 C8 -172.5(2)
C5 C6 C7 C2 -0.7(4)
C5 C6 C7 C8 173.0(3)
C2 C7 C8 C9 108.3(3)
C6 C7 C8 C9 -65.9(4)
C2 C7 C8 C16 -122.5(3)
C6 C7 C8 C16 63.3(4)
C2 C7 C8 C1 2.3(3)
C6 C7 C8 C1 -171.9(3)
O1 C1 C8 C7 -9.5(3)
O2 C1 C8 C7 104.5(2)
C15 C1 C8 C7 -133.5(3)
O1 C1 C8 C9 -121.5(2)
O2 C1 C8 C9 -7.6(3)
C15 C1 C8 C9 114.4(3)
O1 C1 C8 C16 113.9(3)
O2 C1 C8 C16 -132.1(3)
C15 C1 C8 C16 -10.2(4)
C7 C8 C9 C10 78.2(4)
C16 C8 C9 C10 -50.6(5)
C1 C8 C9 C10 -176.0(3)
C7 C8 C9 C14 -95.8(3)
C16 C8 C9 C14 135.4(3)
C1 C8 C9 C14 10.0(3)
C14 C9 C10 C11 -0.3(5)
C8 C9 C10 C11 -173.8(3)
C9 C10 C11 C12 3.0(5)
C9 C10 C11 C18 -178.8(3)
C10 C11 C12 C13 -2.2(5)
C18 C11 C12 C13 179.7(3)
C11 C12 C13 C14 -1.3(5)
C11 C12 C13 P2 177.0(2)
C31 P2 C13 C14 -76.2(3)
C37 P2 C13 C14 173.3(2)
Rh2 P2 C13 C14 52.9(3)
C31 P2 C13 C12 105.5(3)
C37 P2 C13 C12 -5.0(3)
Rh2 P2 C13 C12 -125.4(2)
C1 O2 C14 C9 4.2(4)
C1 O2 C14 C13 -176.6(3)
C10 C9 C14 O2 175.8(3)
C8 C9 C14 O2 -9.5(4)
C10 C9 C14 C13 -3.4(5)
C8 C9 C14 C13 171.3(3)
C12 C13 C14 O2 -175.0(3)
P2 C13 C14 O2 6.6(4)
C12 C13 C14 C9 4.2(5)
P2 C13 C14 C9 -174.3(2)
C3 P1 C19 C20 -142.6(3)
C25 P1 C19 C20 107.4(3)
Rh1 P1 C19 C20 -17.3(3)
C3 P1 C19 C24 38.9(3)
C25 P1 C19 C24 -71.1(3)
Rh1 P1 C19 C24 164.2(2)
C24 C19 C20 C21 0.5(5)
P1 C19 C20 C21 -178.0(3)
C19 C20 C21 C22 -0.4(6)
C20 C21 C22 C23 0.9(6)
C21 C22 C23 C24 -1.5(6)
C22 C23 C24 C19 1.6(5)
C20 C19 C24 C23 -1.1(5)
P1 C19 C24 C23 177.5(3)
C3 P1 C25 C30 80.2(3)
C19 P1 C25 C30 -173.2(2)
Rh1 P1 C25 C30 -42.0(3)
C3 P1 C25 C26 -104.0(3)
C19 P1 C25 C26 2.6(3)
Rh1 P1 C25 C26 133.7(3)
C30 C25 C26 C27 -0.9(5)
P1 C25 C26 C27 -176.6(3)
C25 C26 C27 C28 1.0(6)
C26 C27 C28 C29 -0.8(6)
C27 C28 C29 C30 0.6(6)
C28 C29 C30 C25 -0.6(5)
C26 C25 C30 C29 0.8(5)
P1 C25 C30 C29 176.7(3)
C13 P2 C31 C32 125.5(3)
C37 P2 C31 C32 -125.3(3)
Rh2 P2 C31 C32 -4.4(3)
C13 P2 C31 C36 -50.9(3)
C37 P2 C31 C36 58.3(3)
Rh2 P2 C31 C36 179.2(2)
C36 C31 C32 C33 -2.0(6)
P2 C31 C32 C33 -178.4(3)
C31 C32 C33 C34 0.4(7)
C32 C33 C34 C35 0.7(7)
C33 C34 C35 C36 0.0(7)
C34 C35 C36 C31 -1.6(6)
C32 C31 C36 C35 2.6(5)
P2 C31 C36 C35 179.0(3)
C31 P2 C37 C42 19.3(3)
C13 P2 C37 C42 127.0(3)
Rh2 P2 C37 C42 -106.5(3)
C31 P2 C37 C38 -168.0(2)
C13 P2 C37 C38 -60.4(3)
Rh2 P2 C37 C38 66.1(2)
C42 C37 C38 C39 -2.1(5)
P2 C37 C38 C39 -175.0(2)
C37 C38 C39 C40 1.9(5)
C38 C39 C40 C41 -0.2(5)
C39 C40 C41 C42 -1.4(6)
C38 C37 C42 C41 0.6(5)
P2 C37 C42 C41 173.1(3)
C40 C41 C42 C37 1.2(6)
P1 Rh1 C43 O3 155(8)
Cl1 Rh1 C43 O3 4(9)
Cl2 Rh1 C43 O3 -20(8)
P2 Rh2 C44 O4 -110(4)
Cl1 Rh2 C44 O4 14(5)
Cl2 Rh2 C44 O4 69(4)
